data_7052834
loop_
_publ_author_name
'Alba, Andrea-Nekane R.'
'Valero, Guillem'
'Calbet, Teresa'
'Font-Bard\'ia, Merc\'e'
'Moyano, Albert'
'Rios, Ramon'

_publ_section_title
;
 Enantioselective addition of oxazolones to maleimides. An easy entry to
 quaternary aminoacids
;
_journal_issue 3
_journal_name_full 'New Journal of Chemistry'
_journal_page_first 613
_journal_paper_doi 10.1039/c1nj20659a
_journal_volume 36
_journal_year 2012
_chemical_absolute_configuration rm
_chemical_formula_moiety 'C21 H26 N2 O4'
_chemical_formula_sum 'C21 H26 N2 O4'
_chemical_formula_weight 370.44
_chemical_name_systematic
;
?
;
_space_group_IT_number 4
_symmetry_cell_setting monoclinic
_symmetry_space_group_name_Hall 'P 2yb'
_symmetry_space_group_name_H-M 'P 1 21 1'
_atom_sites_solution_hydrogens geom
_atom_sites_solution_primary direct
_atom_sites_solution_secondary difmap
_audit_creation_method SHELXL-97
_cell_angle_alpha 90.00
_cell_angle_beta 116.21(2)
_cell_angle_gamma 90.00
_cell_formula_units_Z 2
_cell_length_a 10.674(6)
_cell_length_b 8.769(4)
_cell_length_c 11.811(4)
_cell_measurement_reflns_used 135
_cell_measurement_temperature 105(2)
_cell_measurement_theta_max 30
_cell_measurement_theta_min 3
_cell_volume 991.8(8)
_computing_cell_refinement AUTOMAR
_computing_data_collection MARXDS
_computing_data_reduction MARSCALE
_computing_molecular_graphics 'ORTEP (Brueggermann and Smith, 1990)'
_computing_publication_material 'PLATON (Spek, 1990)'
_computing_structure_refinement 'SHELXL-97 (Sheldrick, 1997)'
_computing_structure_solution 'SHELXS-97 (Sheldrick, 1997)'
_diffrn_ambient_temperature 105(2)
_diffrn_measured_fraction_theta_full 0.953
_diffrn_measured_fraction_theta_max 0.734
_diffrn_measurement_device_type 'MAR345 with image plate detector'
_diffrn_measurement_method 'phi scan'
_diffrn_radiation_monochromator graphite
_diffrn_radiation_source 'fine-focus sealed tube'
_diffrn_radiation_type MoK\a
_diffrn_radiation_wavelength 0.71073
_diffrn_reflns_av_R_equivalents 0.0318
_diffrn_reflns_av_sigmaI/netI 0.0328
_diffrn_reflns_limit_h_max 14
_diffrn_reflns_limit_h_min -14
_diffrn_reflns_limit_k_max 9
_diffrn_reflns_limit_k_min -9
_diffrn_reflns_limit_l_max 17
_diffrn_reflns_limit_l_min -15
_diffrn_reflns_number 7532
_diffrn_reflns_theta_full 25.00
_diffrn_reflns_theta_max 30.87
_diffrn_reflns_theta_min 1.92
_diffrn_standards_number none
_exptl_absorpt_coefficient_mu 0.086
_exptl_absorpt_correction_type none
_exptl_crystal_colour colourless
_exptl_crystal_density_diffrn 1.240
_exptl_crystal_density_method 'not measured'
_exptl_crystal_description prism
_exptl_crystal_F_000 396
_exptl_crystal_size_max 0.2
_exptl_crystal_size_mid 0.09
_exptl_crystal_size_min 0.08
_refine_diff_density_max 0.170
_refine_diff_density_min -0.269
_refine_diff_density_rms 0.072
_refine_ls_abs_structure_details 'Flack H D (1983), Acta Cryst. A39, 876-881'
_refine_ls_abs_structure_Flack 0.0(14)
_refine_ls_extinction_method none
_refine_ls_goodness_of_fit_ref 1.270
_refine_ls_hydrogen_treatment constr
_refine_ls_matrix_type full
_refine_ls_number_parameters 245
_refine_ls_number_reflns 4293
_refine_ls_number_restraints 1
_refine_ls_restrained_S_all 1.270
_refine_ls_R_factor_all 0.0364
_refine_ls_R_factor_gt 0.0363
_refine_ls_shift/su_max 0.001
_refine_ls_shift/su_mean 0.000
_refine_ls_structure_factor_coef Fsqd
_refine_ls_weighting_details 'calc w=1/[\s^2^(Fo^2^)+(0.0369P)^2^+0.1320P] where P=(Fo^2^+2Fc^2^)/3'
_refine_ls_weighting_scheme calc
_refine_ls_wR_factor_gt 0.0968
_refine_ls_wR_factor_ref 0.0969
_reflns_number_gt 4288
_reflns_number_total 4293
_reflns_threshold_expression >2sigma(I)
_cod_data_source_file c1nj20659a.txt
_cod_data_source_block ranm141a
_cod_original_sg_symbol_H-M P21
_cod_database_code 7052834

loop_
_symmetry_equiv_pos_as_xyz
'x, y, z'
'-x, y+1/2, -z'

loop_
_atom_site_label
_atom_site_type_symbol
_atom_site_fract_x
_atom_site_fract_y
_atom_site_fract_z
_atom_site_U_iso_or_equiv
_atom_site_adp_type
_atom_site_occupancy
_atom_site_symmetry_multiplicity
_atom_site_calc_flag
_atom_site_refinement_flags
O1 O 0.17193(16) -0.28630(18) -0.19989(12) 0.0723(4) Uani 1 1 d .
O2 O 0.36231(14) 0.18772(16) -0.09856(11) 0.0573(3) Uani 1 1 d .
O3 O 0.47644(10) 0.20137(13) 0.16148(10) 0.0439(2) Uani 1 1 d .
O4 O 0.41256(13) 0.44662(16) 0.12415(13) 0.0591(3) Uani 1 1 d .
N1 N 0.25855(13) -0.04209(17) -0.17809(11) 0.0455(3) Uani 1 1 d .
N2 N 0.25896(14) 0.09990(17) 0.12412(12) 0.0449(3) Uani 1 1 d .
C1 C 0.2453(2) -0.0956(2) -0.38421(17) 0.0581(5) Uani 1 1 d .
H1 H 0.3093 -0.1740 -0.3477 0.070 Uiso 1 1 calc R
C2 C 0.1907(2) -0.0677(3) -0.51369(17) 0.0679(6) Uani 1 1 d .
H2 H 0.2183 -0.1275 -0.5638 0.082 Uiso 1 1 calc R
C3 C 0.0974(2) 0.0471(3) -0.56631(18) 0.0725(6) Uani 1 1 d .
H3 H 0.0590 0.0637 -0.6529 0.087 Uiso 1 1 calc R
C4 C 0.0594(3) 0.1383(3) -0.4927(2) 0.0811(7) Uani 1 1 d .
H4 H -0.0020 0.2189 -0.5291 0.097 Uiso 1 1 calc R
C5 C 0.1123(2) 0.1111(3) -0.36353(19) 0.0691(6) Uani 1 1 d .
H5 H 0.0857 0.1722 -0.3135 0.083 Uiso 1 1 calc R
C6 C 0.20408(17) -0.0071(2) -0.31137(14) 0.0473(4) Uani 1 1 d .
C7 C 0.24088(17) -0.1829(2) -0.13335(15) 0.0492(4) Uani 1 1 d .
C8 C 0.31643(17) -0.1816(2) 0.00866(14) 0.0466(3) Uani 1 1 d .
H8A H 0.3770 -0.2697 0.0396 0.056 Uiso 1 1 calc R
H8 H 0.2505 -0.1823 0.0447 0.056 Uiso 1 1 calc R
C9 C 0.40201(15) -0.03396(19) 0.04279(13) 0.0408(3) Uani 1 1 d .
H9 H 0.4989 -0.0603 0.0632 0.049 Uiso 1 1 calc R
C10 C 0.34184(16) 0.0559(2) -0.08125(14) 0.0421(3) Uani 1 1 d .
C11 C 0.40265(16) 0.05873(19) 0.15454(14) 0.0400(3) Uani 1 1 d .
C12 C 0.38315(17) 0.3165(2) 0.12968(15) 0.0450(3) Uani 1 1 d .
C13 C 0.24518(16) 0.2449(2) 0.10678(15) 0.0440(3) Uani 1 1 d .
C14 C 0.11173(18) 0.3314(2) 0.06377(18) 0.0521(4) Uani 1 1 d .
H14 H 0.0419 0.2620 0.0679 0.063 Uiso 1 1 calc R
C15 C 0.0605(2) 0.3785(3) -0.0747(2) 0.0666(5) Uani 1 1 d .
H15 H 0.0459 0.2890 -0.1258 0.080 Uiso 1 1 calc R
H15A H 0.1294 0.4422 -0.0826 0.080 Uiso 1 1 calc R
H15B H -0.0256 0.4337 -0.1022 0.080 Uiso 1 1 calc R
C16 C 0.1219(2) 0.4689(3) 0.1466(2) 0.0647(5) Uani 1 1 d .
H16 H 0.1836 0.5436 0.1372 0.078 Uiso 1 1 calc R
H16A H 0.0302 0.5150 0.1165 0.078 Uiso 1 1 calc R
C17 C 0.1747(3) 0.4326(4) 0.2850(2) 0.0906(8) Uani 1 1 d .
H17 H 0.1156 0.3572 0.2956 0.109 Uiso 1 1 calc R
H17B H 0.1738 0.5236 0.3299 0.109 Uiso 1 1 calc R
H17A H 0.2684 0.3941 0.3176 0.109 Uiso 1 1 calc R
C18 C 0.47882(18) -0.0185(2) 0.28891(14) 0.0502(4) Uani 1 1 d .
C19 C 0.4100(3) -0.1696(3) 0.29530(18) 0.0695(6) Uani 1 1 d .
H19 H 0.4321 -0.2462 0.2488 0.083 Uiso 1 1 calc R
H19A H 0.3106 -0.1564 0.2593 0.083 Uiso 1 1 calc R
H19B H 0.4443 -0.2009 0.3818 0.083 Uiso 1 1 calc R
C20 C 0.6323(2) -0.0471(3) 0.31933(17) 0.0657(5) Uani 1 1 d .
H20 H 0.6379 -0.1276 0.2667 0.079 Uiso 1 1 calc R
H20A H 0.6831 -0.0757 0.4064 0.079 Uiso 1 1 calc R
H20B H 0.6719 0.0443 0.3039 0.079 Uiso 1 1 calc R
C21 C 0.4714(2) 0.0906(2) 0.38728(16) 0.0608(5) Uani 1 1 d .
H21 H 0.5150 0.1857 0.3851 0.073 Uiso 1 1 calc R
H21A H 0.5191 0.0462 0.4697 0.073 Uiso 1 1 calc R
H21B H 0.3755 0.1084 0.3686 0.073 Uiso 1 1 calc R

loop_
_atom_site_aniso_label
_atom_site_aniso_U_11
_atom_site_aniso_U_22
_atom_site_aniso_U_33
_atom_site_aniso_U_23
_atom_site_aniso_U_13
_atom_site_aniso_U_12
O1 0.0938(10) 0.0564(10) 0.0515(7) -0.0062(6) 0.0184(7) -0.0293(8)
O2 0.0775(8) 0.0414(8) 0.0497(6) 0.0042(5) 0.0252(6) -0.0058(6)
O3 0.0436(5) 0.0367(7) 0.0489(5) -0.0026(4) 0.0182(4) -0.0044(4)
O4 0.0596(7) 0.0403(8) 0.0801(8) 0.0027(6) 0.0333(6) -0.0038(6)
N1 0.0503(6) 0.0442(9) 0.0369(6) 0.0028(5) 0.0147(5) -0.0026(6)
N2 0.0487(7) 0.0395(9) 0.0487(7) 0.0004(6) 0.0237(6) -0.0016(6)
C1 0.0615(10) 0.0615(14) 0.0501(9) 0.0076(8) 0.0236(8) 0.0141(8)
C2 0.0733(12) 0.0863(17) 0.0493(9) 0.0056(10) 0.0318(9) 0.0114(11)
C3 0.0762(12) 0.0899(18) 0.0431(9) 0.0126(10) 0.0188(8) 0.0099(12)
C4 0.0890(15) 0.0877(19) 0.0527(10) 0.0238(11) 0.0187(10) 0.0331(13)
C5 0.0749(12) 0.0735(15) 0.0526(10) 0.0104(9) 0.0224(9) 0.0254(11)
C6 0.0507(8) 0.0467(10) 0.0382(7) 0.0049(6) 0.0139(6) -0.0017(7)
C7 0.0561(9) 0.0395(10) 0.0479(8) 0.0004(7) 0.0192(7) -0.0056(7)
C8 0.0567(9) 0.0353(9) 0.0443(7) 0.0007(6) 0.0192(7) 0.0005(7)
C9 0.0456(7) 0.0368(9) 0.0392(6) 0.0003(6) 0.0181(5) 0.0011(6)
C10 0.0479(7) 0.0368(9) 0.0420(7) 0.0017(6) 0.0201(6) -0.0013(6)
C11 0.0461(7) 0.0322(9) 0.0425(7) 0.0012(6) 0.0204(6) -0.0012(6)
C12 0.0491(8) 0.0314(10) 0.0531(8) -0.0017(7) 0.0214(6) -0.0019(6)
C13 0.0497(8) 0.0362(10) 0.0482(8) -0.0006(6) 0.0235(6) -0.0020(6)
C14 0.0486(8) 0.0414(11) 0.0690(10) 0.0041(8) 0.0284(7) 0.0049(7)
C15 0.0634(11) 0.0649(15) 0.0678(12) 0.0055(10) 0.0257(9) 0.0151(9)
C16 0.0656(10) 0.0529(13) 0.0808(13) -0.0040(10) 0.0370(9) 0.0103(9)
C17 0.1069(19) 0.088(2) 0.0824(15) -0.0156(14) 0.0466(14) 0.0147(15)
C18 0.0634(9) 0.0445(11) 0.0393(7) 0.0027(6) 0.0196(7) 0.0048(8)
C19 0.1072(16) 0.0480(13) 0.0482(9) 0.0072(8) 0.0296(10) -0.0043(11)
C20 0.0680(11) 0.0698(15) 0.0471(8) 0.0011(9) 0.0143(8) 0.0201(10)
C21 0.0816(12) 0.0569(14) 0.0425(8) -0.0025(7) 0.0261(8) 0.0053(10)

loop_
_atom_type_symbol
_atom_type_description
_atom_type_scat_dispersion_real
_atom_type_scat_dispersion_imag
_atom_type_scat_source
C C 0.0033 0.0016 'International Tables Vol C Tables 4.2.6.8 and 6.1.1.4'
H H 0.0000 0.0000 'International Tables Vol C Tables 4.2.6.8 and 6.1.1.4'
N N 0.0061 0.0033 'International Tables Vol C Tables 4.2.6.8 and 6.1.1.4'
O O 0.0106 0.0060 'International Tables Vol C Tables 4.2.6.8 and 6.1.1.4'

loop_
_geom_angle_atom_site_label_1
_geom_angle_atom_site_label_2
_geom_angle_atom_site_label_3
_geom_angle
C12 O3 C11 108.16(12)
C7 N1 C10 112.39(13)
C7 N1 C6 123.01(14)
C10 N1 C6 124.46(14)
C13 N2 C11 108.55(14)
C6 C1 C2 119.65(18)
C6 C1 H1 120.2
C2 C1 H1 120.2
C3 C2 C1 119.86(19)
C3 C2 H2 120.1
C1 C2 H2 120.1
C2 C3 C4 120.40(18)
C2 C3 H3 119.8
C4 C3 H3 119.8
C3 C4 C5 120.3(2)
C3 C4 H4 119.8
C5 C4 H4 119.8
C6 C5 C4 119.0(2)
C6 C5 H5 120.5
C4 C5 H5 120.5
C1 C6 C5 120.73(16)
C1 C6 N1 118.47(16)
C5 C6 N1 120.79(16)
O1 C7 N1 124.32(16)
O1 C7 C8 126.92(17)
N1 C7 C8 108.73(14)
C7 C8 C9 105.27(13)
C7 C8 H8A 110.7
C9 C8 H8A 110.7
C7 C8 H8 110.7
C9 C8 H8 110.7
H8A C8 H8 108.8
C8 C9 C10 103.50(12)
C8 C9 C11 116.47(12)
C10 C9 C11 112.79(14)
C8 C9 H9 107.9
C10 C9 H9 107.9
C11 C9 H9 107.9
O2 C10 N1 123.22(15)
O2 C10 C9 128.45(15)
N1 C10 C9 108.30(14)
N2 C11 O3 106.51(13)
N2 C11 C9 108.18(12)
O3 C11 C9 107.26(11)
N2 C11 C18 111.85(12)
O3 C11 C18 106.55(12)
C9 C11 C18 115.98(14)
O4 C12 O3 123.44(15)
O4 C12 C13 130.32(16)
O3 C12 C13 106.23(14)
N2 C13 C14 125.62(16)
N2 C13 C12 110.40(15)
C14 C13 C12 123.91(16)
C13 C14 C16 113.38(15)
C13 C14 C15 109.69(14)
C16 C14 C15 111.24(17)
C13 C14 H14 107.4
C16 C14 H14 107.4
C15 C14 H14 107.4
C14 C15 H15 109.5
C14 C15 H15A 109.5
H15 C15 H15A 109.5
C14 C15 H15B 109.5
H15 C15 H15B 109.5
H15A C15 H15B 109.5
C17 C16 C14 114.5(2)
C17 C16 H16 108.6
C14 C16 H16 108.6
C17 C16 H16A 108.6
C14 C16 H16A 108.6
H16 C16 H16A 107.6
C16 C17 H17 109.5
C16 C17 H17B 109.5
H17 C17 H17B 109.5
C16 C17 H17A 109.5
H17 C17 H17A 109.5
H17B C17 H17A 109.5
C19 C18 C21 108.42(16)
C19 C18 C20 109.40(18)
C21 C18 C20 109.35(15)
C19 C18 C11 112.00(14)
C21 C18 C11 108.52(15)
C20 C18 C11 109.11(14)
C18 C19 H19 109.5
C18 C19 H19A 109.5
H19 C19 H19A 109.5
C18 C19 H19B 109.5
H19 C19 H19B 109.5
H19A C19 H19B 109.5
C18 C20 H20 109.5
C18 C20 H20A 109.5
H20 C20 H20A 109.5
C18 C20 H20B 109.5
H20 C20 H20B 109.5
H20A C20 H20B 109.5
C18 C21 H21 109.5
C18 C21 H21A 109.5
H21 C21 H21A 109.5
C18 C21 H21B 109.5
H21 C21 H21B 109.5
H21A C21 H21B 109.5

loop_
_geom_bond_atom_site_label_1
_geom_bond_atom_site_label_2
_geom_bond_distance
O1 C7 1.213(2)
O2 C10 1.210(2)
O3 C12 1.350(2)
O3 C11 1.4611(19)
O4 C12 1.193(2)
N1 C7 1.388(2)
N1 C10 1.392(2)
N1 C6 1.4497(19)
N2 C13 1.286(2)
N2 C11 1.458(2)
C1 C6 1.368(3)
C1 C2 1.397(3)
C1 H1 0.9300
C2 C3 1.358(3)
C2 H2 0.9300
C3 C4 1.368(4)
C3 H3 0.9300
C4 C5 1.394(3)
C4 H4 0.9300
C5 C6 1.372(3)
C5 H5 0.9300
C7 C8 1.506(2)
C8 C9 1.532(2)
C8 H8A 0.9700
C8 H8 0.9700
C9 C10 1.532(2)
C9 C11 1.548(2)
C9 H9 0.9800
C11 C18 1.581(2)
C12 C13 1.512(2)
C13 C14 1.491(2)
C14 C16 1.526(3)
C14 C15 1.534(3)
C14 H14 0.9800
C15 H15 0.9600
C15 H15A 0.9600
C15 H15B 0.9600
C16 C17 1.509(3)
C16 H16 0.9700
C16 H16A 0.9700
C17 H17 0.9600
C17 H17B 0.9600
C17 H17A 0.9600
C18 C19 1.533(3)
C18 C21 1.534(2)
C18 C20 1.535(3)
C19 H19 0.9600
C19 H19A 0.9600
C19 H19B 0.9600
C20 H20 0.9600
C20 H20A 0.9600
C20 H20B 0.9600
C21 H21 0.9600
C21 H21A 0.9600
C21 H21B 0.9600
